data_1569491
loop_
_publ_author_name
'Guo, Shen-Yi'
'Zhang, Zhuo-Ang'
'Tong, Shuo'
'Guo, Qing-Hui'
'Hua, Ruimao'
'Wang, Mei-Xiang'

_publ_section_title
;
 Tetrahomo corona[4]arene-based spirophanes: synthesis, structure, and
 properties.
;
_journal_issue 31
_journal_name_full 'Chemical science'
_journal_page_first 8393
_journal_page_last 8400
_journal_paper_doi 10.1039/d3sc02417b
_journal_volume 14
_journal_year 2023
_chemical_formula_moiety 'C32 H24 F4 O8'
_chemical_formula_sum 'C32 H24 F4 O8'
_chemical_formula_weight 612.51
_space_group_crystal_system monoclinic
_space_group_IT_number 14
_space_group_name_Hall '-P 2yn'
_space_group_name_H-M_alt 'P 1 21/n 1'
_atom_sites_solution_hydrogens geom
_atom_sites_solution_primary dual
_audit_creation_date 2021-02-03
_audit_creation_method
;
Olex2 1.2
(compiled 2018.05.29 svn.r3508 for OlexSys, GUI svn.r5506)
;
_audit_update_record
;
2023-05-08 deposited with the CCDC.	2023-07-10 downloaded from the CCDC.
;
_cell_angle_alpha 90
_cell_angle_beta 94.927(2)
_cell_angle_gamma 90
_cell_formula_units_Z 4
_cell_length_a 10.4892(2)
_cell_length_b 7.62230(10)
_cell_length_c 34.5522(6)
_cell_measurement_reflns_used 8260
_cell_measurement_temperature 99.99(10)
_cell_measurement_theta_max 75.2150
_cell_measurement_theta_min 2.5380
_cell_volume 2752.30(8)
_computing_cell_refinement 'CrysAlisPro 1.171.40.67a (Rigaku OD, 2019)'
_computing_data_collection 'CrysAlisPro 1.171.40.67a (Rigaku OD, 2019)'
_computing_data_reduction 'CrysAlisPro 1.171.40.67a (Rigaku OD, 2019)'
_computing_molecular_graphics 'Olex2 (Dolomanov et al., 2009)'
_computing_publication_material 'Olex2 (Dolomanov et al., 2009)'
_computing_structure_refinement 'ShelXL (Sheldrick, 2015)'
_computing_structure_solution 'ShelXT (Sheldrick, 2015)'
_diffrn_ambient_environment N~2~
_diffrn_ambient_temperature 99.99(10)
_diffrn_detector 'Hybrid Pixel Array Detector'
_diffrn_detector_area_resol_mean 10.0000
_diffrn_detector_type HyPix
_diffrn_measured_fraction_theta_full 0.997
_diffrn_measured_fraction_theta_max 0.959
_diffrn_measurement_details
;
List of Runs (angles in degrees, time in seconds):

  # Type    Start    End  Width  t~exp~   \w     \q     \k     \f   Frames
#--------------------------------------------------------------------------
  1  \w    -23.00  29.00   0.50    0.06    --   47.20 -29.00  61.00  104
  2  \w     33.00  70.00   0.50    0.22    --  103.25 -61.00   0.00   74
  3  \w     48.00 102.00   0.50    0.22    --  103.25 -94.00 -30.00  108
  4  \w     83.00 108.00   0.50    0.22    --  103.25-125.00  60.00   50
  5  \w     47.00  73.00   0.50    0.22    --  103.25 -61.00  90.00   52
  6  \w     34.00  69.00   0.50    0.22    --  103.25 -61.00 120.00   70
  7  \w     40.00  75.00   0.50    0.22    --  103.25 -61.00  60.00   70
  8  \w     40.00  67.00   0.50    0.22    --  103.25-125.00  60.00   54
  9  \w     32.00  73.00   0.50    0.22    --  103.25 -61.00 150.00   82
 10  \w     92.00 159.00   0.50    0.22    --  103.25  15.00 120.00  134
 11  \w     45.00 122.00   0.50    0.06    --   47.20  29.00-136.00  154
 12  \w     91.00 169.00   0.50    0.22    --  103.25  29.00-136.00  156
 13  \w     32.00  57.00   0.50    0.22    --  103.25 -61.00-120.00   50
 14  \w    -92.00 -66.00   0.50    0.06    --  -47.20 -29.00  61.00   52
 15  \w    -22.00  26.00   0.50    0.06    --  -47.20  19.00   0.00   96
 16  \w    -22.00   5.00   0.50    0.06    --  -47.20  19.00 -30.00   54
 17  \w    -31.00  26.00   0.50    0.06    --  -47.20  29.00-136.00  114
 18  \w    -55.00 -26.00   0.50    0.22    --  -99.00  61.00 -60.00   58
 19  \w    -56.00 -26.00   0.50    0.22    --  -99.00  61.00 -30.00   60
 20  \w    -64.00 -33.00   0.50    0.22    --  -99.00  61.00   0.00   62
 21  \w    -63.00 -26.00   0.50    0.22    --  -99.00  61.00  60.00   74
 22  \w    -66.00 -40.00   0.50    0.22    --  -99.00  61.00 120.00   52
 23  \w    -67.00 -26.00   0.50    0.22    --  -99.00  61.00  30.00   82
 24  \w    -97.00 -39.00   0.50    0.22    --  -99.00  77.00-150.00  116
 25  \w   -166.00-141.00   0.50    0.22    --  -99.00 -29.00  61.00   50
;
_diffrn_measurement_device 'four-circle diffractometer'
_diffrn_measurement_device_type 'XtaLAB Synergy R, HyPix'
_diffrn_measurement_method '\w scans'
_diffrn_orient_matrix_type 'CrysAlisPro convention (1999,Acta A55,543-557)'
_diffrn_orient_matrix_UB_11 -0.1377657000
_diffrn_orient_matrix_UB_12 -0.0598343000
_diffrn_orient_matrix_UB_13 0.0052416000
_diffrn_orient_matrix_UB_21 -0.0397424000
_diffrn_orient_matrix_UB_22 0.0452971000
_diffrn_orient_matrix_UB_23 -0.0427957000
_diffrn_orient_matrix_UB_31 0.0343264000
_diffrn_orient_matrix_UB_32 -0.1876494000
_diffrn_orient_matrix_UB_33 -0.0119817000
_diffrn_radiation_monochromator mirror
_diffrn_radiation_probe x-ray
_diffrn_radiation_type CuK\a
_diffrn_radiation_wavelength 1.54184
_diffrn_reflns_av_R_equivalents 0.0333
_diffrn_reflns_av_unetI/netI 0.0315
_diffrn_reflns_Laue_measured_fraction_full 0.997
_diffrn_reflns_Laue_measured_fraction_max 0.959
_diffrn_reflns_limit_h_max 12
_diffrn_reflns_limit_h_min -13
_diffrn_reflns_limit_k_max 3
_diffrn_reflns_limit_k_min -9
_diffrn_reflns_limit_l_max 42
_diffrn_reflns_limit_l_min -42
_diffrn_reflns_number 18855
_diffrn_reflns_point_group_measured_fraction_full 0.997
_diffrn_reflns_point_group_measured_fraction_max 0.959
_diffrn_reflns_theta_full 67.684
_diffrn_reflns_theta_max 75.420
_diffrn_reflns_theta_min 2.567
_diffrn_source 'Rotating-anode X-ray tube'
_diffrn_source_type 'PhotonJet R (Cu) X-ray Source'
_exptl_absorpt_coefficient_mu 1.063
_exptl_absorpt_correction_T_max 1.00000
_exptl_absorpt_correction_T_min 0.78324
_exptl_absorpt_correction_type multi-scan
_exptl_absorpt_process_details
;
CrysAlisPro 1.171.40.67a (Rigaku Oxford Diffraction, 2019)
Empirical absorption correction using spherical harmonics,
 implemented in SCALE3 ABSPACK scaling algorithm.
;
_exptl_crystal_colour colourless
_exptl_crystal_colour_primary colourless
_exptl_crystal_density_diffrn 1.478
_exptl_crystal_description plate
_exptl_crystal_F_000 1264
_exptl_crystal_size_max 0.6
_exptl_crystal_size_mid 0.3
_exptl_crystal_size_min 0.05
_refine_diff_density_max 0.179
_refine_diff_density_min -0.256
_refine_diff_density_rms 0.051
_refine_ls_extinction_method none
_refine_ls_goodness_of_fit_ref 1.023
_refine_ls_hydrogen_treatment constr
_refine_ls_matrix_type full
_refine_ls_number_parameters 399
_refine_ls_number_reflns 5468
_refine_ls_number_restraints 0
_refine_ls_restrained_S_all 1.023
_refine_ls_R_factor_all 0.0448
_refine_ls_R_factor_gt 0.0381
_refine_ls_shift/su_max 0.001
_refine_ls_shift/su_mean 0.000
_refine_ls_structure_factor_coef Fsqd
_refine_ls_weighting_details 'w=1/[\s^2^(Fo^2^)+(0.0489P)^2^+1.1493P] where P=(Fo^2^+2Fc^2^)/3'
_refine_ls_weighting_scheme calc
_refine_ls_wR_factor_gt 0.0965
_refine_ls_wR_factor_ref 0.1005
_reflns_Friedel_coverage 0.000
_reflns_number_gt 4711
_reflns_number_total 5468
_reflns_threshold_expression 'I > 2\s(I)'
_cod_data_source_file d3sc02417b2.cif
_cod_data_source_block tx5086
_cod_depositor_comments 'Adding full bibliography for 1569486--1569506.cif.'
_cod_database_code 1569491
_shelx_shelxl_version_number 2018/3
_chemical_oxdiff_formula 'C H F O'
_shelx_space_group_comment
;
The symmetry employed for this shelxl refinement is uniquely defined
by the following loop, which should always be used as a source of
symmetry information in preference to the above space-group names.
They are only intended as comments.
;
_reflns_odcompleteness_completeness 99.98
_reflns_odcompleteness_iscentric 1
_reflns_odcompleteness_theta 66.97
_olex2_refinement_description
;
1. Fixed Uiso
 At 1.2 times of:
  All C(H) groups, All C(H,H) groups
 At 1.5 times of:
  All C(H,H,H) groups
2.a Secondary CH2 refined with riding coordinates:
 C00V(H00A,H00B), C00Y(H00C,H00D), C00Z(H00E,H00F), C013(H01A,H01B)
2.b Aromatic/amide H refined with riding coordinates:
 C00J(H00J), C00K(H00K), C00P(H00P), C00Q(H00Q), C010(H010), C011(H011),
 C012(H012), C014(H014), C015(H015), C016(H016)
2.c Idealised Me refined as rotating group:
 C017(H01C,H01D,H01E), C018(H01F,H01G,H01H)
;
_olex2_submission_special_instructions 'No special instructions were received'
_oxdiff_exptl_absorpt_empirical_details
;
Empirical correction (ABSPACK) includes:
- Absorption correction using spherical harmonics
- Frame scaling
;
_oxdiff_exptl_absorpt_empirical_full_max 1.473
_oxdiff_exptl_absorpt_empirical_full_min 0.592

loop_
_space_group_symop_operation_xyz
'x, y, z'
'-x+1/2, y+1/2, -z+1/2'
'-x, -y, -z'
'x-1/2, -y-1/2, z-1/2'

loop_
_atom_site_label
_atom_site_type_symbol
_atom_site_fract_x
_atom_site_fract_y
_atom_site_fract_z
_atom_site_U_iso_or_equiv
_atom_site_adp_type
_atom_site_occupancy
_atom_site_site_symmetry_order
_atom_site_calc_flag
_atom_site_refinement_flags_posn
_atom_site_refinement_flags_adp
_atom_site_refinement_flags_occupancy
_atom_site_disorder_assembly
_atom_site_disorder_group
F001 F 0.39746(8) 0.11357(12) 0.35377(3) 0.0303(2) Uani 1 1 d . . . . .
F002 F 0.59777(9) 0.00241(12) 0.31728(2) 0.0299(2) Uani 1 1 d . . . . .
F003 F 0.82744(8) -0.10633(13) 0.43847(3) 0.0326(2) Uani 1 1 d . . . . .
F004 F 0.62648(9) 0.00562(14) 0.47495(3) 0.0334(2) Uani 1 1 d . . . . .
O005 O 0.15320(9) 0.69669(13) 0.38325(3) 0.0241(2) Uani 1 1 d . . . . .
O006 O 0.82258(10) -0.10211(13) 0.35806(3) 0.0253(2) Uani 1 1 d . . . . .
O007 O 0.64682(9) 0.55165(14) 0.34779(3) 0.0247(2) Uani 1 1 d . . . . .
O008 O 0.40943(9) 0.13272(14) 0.43425(3) 0.0247(2) Uani 1 1 d . . . . .
O009 O 0.57001(10) 0.60120(14) 0.45776(3) 0.0276(2) Uani 1 1 d . . . . .
O00A O 0.67111(10) 0.41006(15) 0.42163(3) 0.0294(2) Uani 1 1 d . . . . .
O00B O 0.24797(11) 0.66755(19) 0.26659(3) 0.0378(3) Uani 1 1 d . . . . .
O00C O 0.10663(12) 0.78173(18) 0.30391(4) 0.0415(3) Uani 1 1 d . . . . .
C00D C 0.49172(13) 0.57289(18) 0.39273(4) 0.0208(3) Uani 1 1 d . . . . .
C00E C 0.50605(13) 0.06136(18) 0.41540(4) 0.0216(3) Uani 1 1 d . . . . .
C00F C 0.71977(14) -0.05082(18) 0.37697(4) 0.0222(3) Uani 1 1 d . . . . .
C00G C 0.27247(13) 0.65470(18) 0.37223(4) 0.0216(3) Uani 1 1 d . . . . .
C00H C 0.50285(14) 0.05658(19) 0.37521(4) 0.0227(3) Uani 1 1 d . . . . .
C00I C 0.52278(13) 0.58225(18) 0.35411(4) 0.0216(3) Uani 1 1 d . . . . .
C00J C 0.42898(14) 0.62742(19) 0.32516(4) 0.0228(3) Uani 1 1 d . . . . .
H00J H 0.450045 0.635061 0.299609 0.027 Uiso 1 1 calc R . . . .
C00K C 0.36750(14) 0.61135(18) 0.40102(4) 0.0220(3) Uani 1 1 d . . . . .
H00K H 0.347445 0.607896 0.426708 0.026 Uiso 1 1 calc R . . . .
C00L C 0.58860(14) 0.51753(19) 0.42457(4) 0.0223(3) Uani 1 1 d . . . . .
C00M C 0.30313(14) 0.66182(18) 0.33352(4) 0.0221(3) Uani 1 1 d . . . . .
C00N C 0.18285(13) 0.16508(19) 0.43371(4) 0.0231(3) Uani 1 1 d . . . . .
C00O C 0.06975(14) 0.4206(2) 0.40644(4) 0.0243(3) Uani 1 1 d . . . . .
C00P C 0.81748(14) 0.29503(19) 0.33568(4) 0.0237(3) Uani 1 1 d . . . . .
H00P H 0.768611 0.291923 0.356891 0.028 Uiso 1 1 calc R . . . .
C00Q C 0.16389(14) 0.29240(19) 0.40493(4) 0.0230(3) Uani 1 1 d . . . . .
H00Q H 0.215114 0.291925 0.384253 0.028 Uiso 1 1 calc R . . . .
C00R C 0.60628(14) 0.00111(19) 0.35637(4) 0.0227(3) Uani 1 1 d . . . . .
C00S C 0.72136(14) -0.05121(19) 0.41713(4) 0.0242(3) Uani 1 1 d . . . . .
C00T C 0.91198(14) 0.16847(19) 0.33229(4) 0.0246(3) Uani 1 1 d . . . . .
C00U C 0.79522(14) 0.42567(19) 0.30785(4) 0.0240(3) Uani 1 1 d . . . . .
C00V C 0.92985(14) 0.0229(2) 0.36144(5) 0.0258(3) Uani 1 1 d . . . . .
H00A H 1.008635 -0.039046 0.357682 0.031 Uiso 1 1 calc R . . . .
H00B H 0.937696 0.072362 0.387398 0.031 Uiso 1 1 calc R . . . .
C00W C 0.20735(14) 0.71219(19) 0.30085(4) 0.0247(3) Uani 1 1 d . . . . .
C00X C 0.61775(14) 0.00410(19) 0.43602(4) 0.0236(3) Uani 1 1 d . . . . .
C00Y C 0.28932(14) 0.03493(19) 0.43138(5) 0.0248(3) Uani 1 1 d . . . . .
H00C H 0.288951 -0.049154 0.452441 0.030 Uiso 1 1 calc R . . . .
H00D H 0.278821 -0.028282 0.406948 0.030 Uiso 1 1 calc R . . . .
C00Z C 0.05523(14) 0.5617(2) 0.37595(5) 0.0251(3) Uani 1 1 d . . . . .
H00E H 0.062352 0.510210 0.350549 0.030 Uiso 1 1 calc R . . . .
H00F H -0.028878 0.614537 0.375988 0.030 Uiso 1 1 calc R . . . .
C010 C 0.87401(16) 0.4374(2) 0.27735(5) 0.0284(3) Uani 1 1 d . . . . .
H010 H 0.861124 0.526021 0.258927 0.034 Uiso 1 1 calc R . . . .
C011 C 0.98901(15) 0.1805(2) 0.30128(5) 0.0300(3) Uani 1 1 d . . . . .
H011 H 1.052231 0.097043 0.298501 0.036 Uiso 1 1 calc R . . . .
C012 C 0.10303(15) 0.1616(2) 0.46385(5) 0.0284(3) Uani 1 1 d . . . . .
H012 H 0.114267 0.076329 0.483092 0.034 Uiso 1 1 calc R . . . .
C013 C 0.68339(15) 0.5477(2) 0.30888(4) 0.0265(3) Uani 1 1 d . . . . .
H01A H 0.706895 0.664450 0.300885 0.032 Uiso 1 1 calc R . . . .
H01B H 0.612607 0.506755 0.291277 0.032 Uiso 1 1 calc R . . . .
C014 C 0.97151(16) 0.3164(2) 0.27468(5) 0.0317(4) Uani 1 1 d . . . . .
H014 H 1.025692 0.326417 0.254854 0.038 Uiso 1 1 calc R . . . .
C015 C -0.00903(15) 0.4154(2) 0.43693(5) 0.0297(3) Uani 1 1 d . . . . .
H015 H -0.072588 0.499633 0.438383 0.036 Uiso 1 1 calc R . . . .
C016 C 0.00653(16) 0.2857(2) 0.46513(5) 0.0336(4) Uani 1 1 d . . . . .
H016 H -0.047917 0.281860 0.484983 0.040 Uiso 1 1 calc R . . . .
C017 C 0.65624(16) 0.5508(3) 0.49076(5) 0.0346(4) Uani 1 1 d . . . . .
H01C H 0.742617 0.577194 0.485556 0.052 Uiso 1 1 calc GR . . . .
H01D H 0.648259 0.427270 0.495351 0.052 Uiso 1 1 calc GR . . . .
H01E H 0.635129 0.614609 0.513307 0.052 Uiso 1 1 calc GR . . . .
C018 C 0.16432(18) 0.7145(3) 0.23288(5) 0.0432(5) Uani 1 1 d . . . . .
H01F H 0.202818 0.680396 0.209804 0.065 Uiso 1 1 calc GR . . . .
H01G H 0.150638 0.839074 0.232612 0.065 Uiso 1 1 calc GR . . . .
H01H H 0.083813 0.655408 0.233768 0.065 Uiso 1 1 calc GR . . . .

loop_
_atom_site_aniso_label
_atom_site_aniso_U_11
_atom_site_aniso_U_22
_atom_site_aniso_U_33
_atom_site_aniso_U_23
_atom_site_aniso_U_13
_atom_site_aniso_U_12
F001 0.0244(4) 0.0409(5) 0.0246(4) 0.0025(4) -0.0030(3) 0.0092(4)
F002 0.0314(5) 0.0399(5) 0.0183(4) -0.0010(4) 0.0021(3) 0.0018(4)
F003 0.0221(4) 0.0456(5) 0.0293(5) 0.0063(4) -0.0023(4) 0.0083(4)
F004 0.0289(5) 0.0515(6) 0.0195(4) 0.0020(4) 0.0008(4) 0.0043(4)
O005 0.0184(5) 0.0237(5) 0.0304(6) -0.0024(4) 0.0032(4) 0.0011(4)
O006 0.0215(5) 0.0237(5) 0.0314(6) -0.0030(4) 0.0074(4) 0.0006(4)
O007 0.0188(5) 0.0342(6) 0.0213(5) -0.0005(4) 0.0029(4) 0.0037(4)
O008 0.0188(5) 0.0276(5) 0.0280(5) -0.0061(4) 0.0028(4) 0.0008(4)
O009 0.0274(5) 0.0354(6) 0.0195(5) -0.0026(4) -0.0007(4) 0.0015(5)
O00A 0.0255(5) 0.0350(6) 0.0272(6) 0.0018(5) -0.0001(4) 0.0071(5)
O00B 0.0276(6) 0.0632(8) 0.0220(6) 0.0010(5) -0.0021(4) 0.0069(5)
O00C 0.0371(7) 0.0545(8) 0.0319(6) 0.0003(6) -0.0030(5) 0.0229(6)
C00D 0.0213(7) 0.0183(6) 0.0223(7) -0.0014(5) 0.0000(5) -0.0010(5)
C00E 0.0203(7) 0.0207(7) 0.0238(7) -0.0011(6) 0.0024(5) 0.0005(5)
C00F 0.0207(7) 0.0202(6) 0.0259(7) -0.0011(6) 0.0040(5) 0.0004(5)
C00G 0.0193(7) 0.0182(6) 0.0276(7) -0.0019(6) 0.0032(5) 0.0003(5)
C00H 0.0208(7) 0.0227(7) 0.0236(7) 0.0012(6) -0.0025(5) 0.0020(5)
C00I 0.0191(7) 0.0209(7) 0.0250(7) -0.0020(5) 0.0023(5) -0.0003(5)
C00J 0.0242(7) 0.0243(7) 0.0199(7) -0.0005(6) 0.0024(5) -0.0013(6)
C00K 0.0246(7) 0.0194(6) 0.0223(7) -0.0018(5) 0.0030(5) -0.0009(5)
C00L 0.0206(7) 0.0235(7) 0.0228(7) 0.0000(6) 0.0020(6) -0.0035(6)
C00M 0.0228(7) 0.0195(6) 0.0236(7) -0.0001(5) -0.0007(6) -0.0002(5)
C00N 0.0189(7) 0.0253(7) 0.0247(7) -0.0043(6) 0.0001(5) -0.0018(6)
C00O 0.0181(6) 0.0265(7) 0.0282(8) -0.0033(6) 0.0006(6) -0.0010(6)
C00P 0.0207(7) 0.0265(7) 0.0246(7) -0.0029(6) 0.0053(5) -0.0023(6)
C00Q 0.0195(6) 0.0245(7) 0.0252(7) -0.0029(6) 0.0028(5) -0.0014(5)
C00R 0.0271(7) 0.0232(7) 0.0179(7) -0.0005(5) 0.0020(6) -0.0006(6)
C00S 0.0204(7) 0.0261(7) 0.0256(7) 0.0038(6) -0.0012(6) 0.0025(6)
C00T 0.0221(7) 0.0259(7) 0.0262(7) -0.0030(6) 0.0035(6) -0.0018(6)
C00U 0.0222(7) 0.0265(7) 0.0235(7) -0.0031(6) 0.0030(6) -0.0016(6)
C00V 0.0189(7) 0.0262(7) 0.0327(8) -0.0011(6) 0.0047(6) 0.0004(6)
C00W 0.0245(7) 0.0238(7) 0.0254(7) 0.0018(6) 0.0006(6) 0.0000(6)
C00X 0.0251(7) 0.0274(7) 0.0182(7) 0.0015(6) 0.0008(6) 0.0004(6)
C00Y 0.0219(7) 0.0237(7) 0.0288(8) 0.0001(6) 0.0024(6) -0.0002(6)
C00Z 0.0179(7) 0.0269(7) 0.0302(8) -0.0009(6) 0.0004(6) 0.0002(6)
C010 0.0327(8) 0.0306(8) 0.0227(7) 0.0005(6) 0.0068(6) -0.0006(6)
C011 0.0271(8) 0.0294(8) 0.0348(9) -0.0057(7) 0.0104(6) 0.0026(6)
C012 0.0267(8) 0.0333(8) 0.0256(8) 0.0013(6) 0.0037(6) -0.0011(6)
C013 0.0252(7) 0.0335(8) 0.0215(7) 0.0027(6) 0.0057(6) 0.0034(6)
C014 0.0342(9) 0.0346(8) 0.0285(8) -0.0032(7) 0.0143(7) -0.0013(7)
C015 0.0209(7) 0.0332(8) 0.0358(9) -0.0027(7) 0.0061(6) 0.0042(6)
C016 0.0276(8) 0.0431(9) 0.0316(8) -0.0020(7) 0.0110(6) 0.0008(7)
C017 0.0296(8) 0.0519(10) 0.0214(8) -0.0003(7) -0.0034(6) -0.0003(7)
C018 0.0338(9) 0.0693(13) 0.0249(8) 0.0067(8) -0.0063(7) 0.0012(9)

loop_
_atom_type_symbol
_atom_type_description
_atom_type_scat_dispersion_real
_atom_type_scat_dispersion_imag
_atom_type_scat_source
C C 0.0181 0.0091 'International Tables Vol C Tables 4.2.6.8 and 6.1.1.4'
H H 0.0000 0.0000 'International Tables Vol C Tables 4.2.6.8 and 6.1.1.4'
F F 0.0727 0.0534 'International Tables Vol C Tables 4.2.6.8 and 6.1.1.4'
O O 0.0492 0.0322 'International Tables Vol C Tables 4.2.6.8 and 6.1.1.4'

loop_
_geom_angle_atom_site_label_1
_geom_angle_atom_site_label_2
_geom_angle_atom_site_label_3
_geom_angle
_geom_angle_site_symmetry_1
_geom_angle_site_symmetry_3
_geom_angle_publ_flag
C00G O005 C00Z 115.53(11) . . ?
C00F O006 C00V 114.00(11) . . ?
C00I O007 C013 119.54(11) . . ?
C00E O008 C00Y 115.87(11) . . ?
C00L O009 C017 114.91(12) . . ?
C00W O00B C018 115.73(13) . . ?
C00I C00D C00L 121.10(13) . . ?
C00K C00D C00I 118.96(13) . . ?
C00K C00D C00L 119.91(13) . . ?
O008 C00E C00H 122.24(13) . . ?
O008 C00E C00X 120.62(13) . . ?
C00H C00E C00X 116.90(13) . . ?
O006 C00F C00R 120.86(13) . . ?
O006 C00F C00S 122.45(13) . . ?
C00S C00F C00R 116.68(13) . . ?
O005 C00G C00K 118.14(13) . . ?
O005 C00G C00M 122.88(13) . . ?
C00K C00G C00M 118.91(13) . . ?
F001 C00H C00E 119.33(13) . . ?
F001 C00H C00R 118.71(13) . . ?
C00R C00H C00E 121.91(13) . . ?
O007 C00I C00D 116.65(13) . . ?
O007 C00I C00J 123.88(13) . . ?
C00J C00I C00D 119.42(13) . . ?
C00I C00J C00M 121.41(14) . . ?
C00G C00K C00D 122.12(14) . . ?
O009 C00L C00D 110.86(12) . . ?
O00A C00L O009 123.72(14) . . ?
O00A C00L C00D 125.41(14) . . ?
C00G C00M C00W 122.37(13) . . ?
C00J C00M C00G 119.14(13) . . ?
C00J C00M C00W 118.45(13) . . ?
C00Q C00N C00Y 118.94(13) . . ?
C012 C00N C00Q 119.34(14) . . ?
C012 C00N C00Y 121.72(14) . . ?
C00Q C00O C00Z 120.30(13) . . ?
C00Q C00O C015 118.46(14) . . ?
C015 C00O C00Z 121.23(14) . . ?
C00U C00P C00T 121.03(14) . . ?
C00N C00Q C00O 121.36(14) . . ?
F002 C00R C00F 119.72(13) . . ?
F002 C00R C00H 118.99(13) . . ?
C00H C00R C00F 121.27(13) . . ?
F003 C00S C00F 119.12(13) . . ?
F003 C00S C00X 118.86(13) . . ?
C00X C00S C00F 122.02(13) . . ?
C00P C00T C00V 120.26(13) . . ?
C00P C00T C011 118.68(14) . . ?
C011 C00T C00V 121.05(14) . . ?
C00P C00U C010 119.52(14) . . ?
C00P C00U C013 120.87(13) . . ?
C010 C00U C013 119.52(14) . . ?
O006 C00V C00T 112.04(12) . . ?
O00B C00W C00M 111.02(13) . . ?
O00C C00W O00B 122.89(14) . . ?
O00C C00W C00M 126.08(14) . . ?
F004 C00X C00E 119.61(13) . . ?
F004 C00X C00S 119.23(13) . . ?
C00S C00X C00E 121.15(13) . . ?
O008 C00Y C00N 107.50(11) . . ?
O005 C00Z C00O 110.81(12) . . ?
C014 C010 C00U 119.69(15) . . ?
C014 C011 C00T 120.30(14) . . ?
C016 C012 C00N 119.86(15) . . ?
O007 C013 C00U 107.99(12) . . ?
C011 C014 C010 120.62(14) . . ?
C016 C015 C00O 120.59(14) . . ?
C015 C016 C012 120.32(15) . . ?

loop_
_geom_bond_atom_site_label_1
_geom_bond_atom_site_label_2
_geom_bond_distance
_geom_bond_site_symmetry_2
_geom_bond_publ_flag
F001 C00H 1.3487(16) . ?
F002 C00R 1.3458(16) . ?
F003 C00S 1.3482(17) . ?
F004 C00X 1.3405(17) . ?
O005 C00G 1.3763(17) . ?
O005 C00Z 1.4610(18) . ?
O006 C00F 1.3652(17) . ?
O006 C00V 1.4712(18) . ?
O007 C00I 1.3578(17) . ?
O007 C013 1.4297(17) . ?
O008 C00E 1.3640(17) . ?
O008 C00Y 1.4598(18) . ?
O009 C00L 1.3410(18) . ?
O009 C017 1.4452(19) . ?
O00A C00L 1.2024(18) . ?
O00B C00W 1.3360(19) . ?
O00B C018 1.442(2) . ?
O00C C00W 1.1947(19) . ?
C00D C00I 1.402(2) . ?
C00D C00K 1.389(2) . ?
C00D C00L 1.493(2) . ?
C00E C00H 1.387(2) . ?
C00E C00X 1.388(2) . ?
C00F C00R 1.391(2) . ?
C00F C00S 1.386(2) . ?
C00G C00K 1.386(2) . ?
C00G C00M 1.403(2) . ?
C00H C00R 1.379(2) . ?
C00I C00J 1.385(2) . ?
C00J C00M 1.400(2) . ?
C00M C00W 1.496(2) . ?
C00N C00Q 1.391(2) . ?
C00N C00Y 1.501(2) . ?
C00N C012 1.391(2) . ?
C00O C00Q 1.393(2) . ?
C00O C00Z 1.504(2) . ?
C00O C015 1.394(2) . ?
C00P C00T 1.395(2) . ?
C00P C00U 1.390(2) . ?
C00S C00X 1.381(2) . ?
C00T C00V 1.500(2) . ?
C00T C011 1.399(2) . ?
C00U C010 1.397(2) . ?
C00U C013 1.500(2) . ?
C010 C014 1.386(2) . ?
C011 C014 1.386(2) . ?
C012 C016 1.389(2) . ?
C015 C016 1.388(2) . ?
